data_2225059
loop_
_publ_author_name
'Zhao, Dan'
'Li, Feifei'
'Cheng, Wendan'
'Zhang, Hao'

_publ_section_title
;
 Lithium samarium polyphosphate, LiSm(PO~3~)~4~
;
_journal_coeditor_code MG2086
_journal_issue 2
_journal_name_full 'Acta Crystallographica Section E'
_journal_page_first i3
_journal_paper_doi 10.1107/S1600536809055822
_journal_volume 66
_journal_year 2010
_chemical_formula_iupac 'Li Sm (P O3)4'
_chemical_formula_sum 'Li O12 P4 Sm'
_chemical_formula_weight 473.17
_chemical_name_common 'lithium samarium polyphosphate'
_chemical_name_systematic 'lithium samarium polyphosphate'
_space_group_IT_number 15
_symmetry_cell_setting monoclinic
_symmetry_space_group_name_Hall '-C 2yc'
_symmetry_space_group_name_H-M 'C 1 2/c 1'
_atom_sites_solution_primary direct
_atom_sites_solution_secondary difmap
_audit_creation_method SHELXL-97
_cell_angle_alpha 90.00
_cell_angle_beta 126.138(2)
_cell_angle_gamma 90.00
_cell_formula_units_Z 4
_cell_length_a 16.379(2)
_cell_length_b 7.0499(9)
_cell_length_c 9.6936(12)
_cell_measurement_reflns_used 487
_cell_measurement_temperature 298(2)
_cell_measurement_theta_max 23.02
_cell_measurement_theta_min 2.10
_cell_volume 904.0(2)
_computing_cell_refinement 'SAINT (Bruker, 1997)'
_computing_data_collection 'SMART (Bruker, 1997)'
_computing_data_reduction 'SAINT (Bruker, 1997)'
_computing_molecular_graphics 'SHELXTL (Sheldrick, 2008) and PLATON (Spek, 2009)'
_computing_publication_material 'SHELXTL (Sheldrick, 2008)'
_computing_structure_refinement 'SHELXL97 (Sheldrick, 2008)'
_computing_structure_solution 'SHELXS97 (Sheldrick, 2008)'
_diffrn_ambient_temperature 298(2)
_diffrn_measured_fraction_theta_full 0.995
_diffrn_measured_fraction_theta_max 0.995
_diffrn_measurement_device_type 'Bruker SMART CCD area-detector'
_diffrn_measurement_method '\f and \w'
_diffrn_radiation_monochromator graphite
_diffrn_radiation_source 'fine-focus sealed tube'
_diffrn_radiation_type MoK\a
_diffrn_radiation_wavelength 0.71073
_diffrn_reflns_av_R_equivalents 0.0231
_diffrn_reflns_av_sigmaI/netI 0.0207
_diffrn_reflns_limit_h_max 19
_diffrn_reflns_limit_h_min -20
_diffrn_reflns_limit_k_max 8
_diffrn_reflns_limit_k_min -8
_diffrn_reflns_limit_l_max 11
_diffrn_reflns_limit_l_min -10
_diffrn_reflns_number 2405
_diffrn_reflns_theta_full 25.71
_diffrn_reflns_theta_max 25.71
_diffrn_reflns_theta_min 3.08
_diffrn_standards_number 0
_exptl_absorpt_coefficient_mu 7.271
_exptl_absorpt_correction_T_max 1.0000
_exptl_absorpt_correction_T_min 0.4390
_exptl_absorpt_correction_type multi-scan
_exptl_absorpt_process_details '(SADABS; Bruker, 1997)'
_exptl_crystal_colour yellow
_exptl_crystal_density_diffrn 3.477
_exptl_crystal_density_method 'not measured'
_exptl_crystal_description prism
_exptl_crystal_F_000 884
_exptl_crystal_size_max 0.20
_exptl_crystal_size_mid 0.15
_exptl_crystal_size_min 0.05
_refine_diff_density_max 1.017
_refine_diff_density_min -0.710
_refine_ls_extinction_coef 0.0069(3)
_refine_ls_extinction_expression Fc^*^=kFc[1+0.001xFc^2^\l^3^/sin(2\q)]^-1/4^
_refine_ls_extinction_method 'SHELXL97 (Sheldrick, 2008)'
_refine_ls_goodness_of_fit_ref 1.085
_refine_ls_matrix_type full
_refine_ls_number_parameters 84
_refine_ls_number_reflns 854
_refine_ls_number_restraints 0
_refine_ls_restrained_S_all 1.085
_refine_ls_R_factor_all 0.0190
_refine_ls_R_factor_gt 0.0186
_refine_ls_shift/su_max 0.001
_refine_ls_shift/su_mean 0.000
_refine_ls_structure_factor_coef Fsqd
_refine_ls_weighting_details 'calc w=1/[\s^2^(Fo^2^)+(0.0274P)^2^+6.0112P] where P=(Fo^2^+2Fc^2^)/3'
_refine_ls_weighting_scheme calc
_refine_ls_wR_factor_gt 0.0481
_refine_ls_wR_factor_ref 0.0483
_reflns_number_gt 843
_reflns_number_total 854
_reflns_threshold_expression I>2\s(I)
_cod_data_source_file mg2086.cif
_cod_data_source_block I
_cod_original_cell_volume 903.96(19)
_cod_original_sg_symbol_H-M 'C 2/c'
_cod_database_code 2225059
_cod_database_fobs_code 2225059

loop_
_symmetry_equiv_pos_as_xyz
'x, y, z'
'-x, y, -z+1/2'
'x+1/2, y+1/2, z'
'-x+1/2, y+1/2, -z+1/2'
'-x, -y, -z'
'x, -y, z-1/2'
'-x+1/2, -y+1/2, -z'
'x+1/2, -y+1/2, z-1/2'

loop_
_atom_site_type_symbol
_atom_site_label
_atom_site_fract_x
_atom_site_fract_y
_atom_site_fract_z
_atom_site_U_iso_or_equiv
_atom_site_adp_type
_atom_site_calc_flag
_atom_site_refinement_flags
_atom_site_occupancy
_atom_site_disorder_assembly
_atom_site_disorder_group
Li Li1 0.5000 0.2975(12) 0.7500 0.014(2) Uani d S 1 . .
Sm Sm1 0.5000 0.20102(3) 0.2500 0.00541(15) Uani d S 1 . .
P P1 0.36163(7) 0.55515(13) 0.33744(11) 0.0057(2) Uani d . 1 . .
P P2 0.35188(7) 0.15529(14) 0.40335(12) 0.0056(2) Uani d . 1 . .
O O1 0.3857(2) 0.7182(4) 0.4524(4) 0.0117(6) Uani d . 1 . .
O O2 0.3410(2) 0.3787(4) 0.4149(3) 0.0094(5) Uani d . 1 . .
O O3 0.4267(2) 0.0930(4) 0.5830(3) 0.0104(5) Uani d . 1 . .
O O4 0.3705(2) 0.1147(4) 0.2737(3) 0.0104(5) Uani d . 1 . .
O O5 0.43430(19) 0.5038(4) 0.2978(3) 0.0094(5) Uani d . 1 . .
O O6 0.25564(19) 0.5836(4) 0.1557(3) 0.0091(5) Uani d . 1 . .

loop_
_atom_site_aniso_label
_atom_site_aniso_U_11
_atom_site_aniso_U_22
_atom_site_aniso_U_33
_atom_site_aniso_U_12
_atom_site_aniso_U_13
_atom_site_aniso_U_23
Li1 0.018(5) 0.011(5) 0.016(5) 0.000 0.011(5) 0.000
Sm1 0.00650(19) 0.00499(19) 0.00591(19) 0.000 0.00431(14) 0.000
P1 0.0060(4) 0.0046(4) 0.0068(5) 0.0004(3) 0.0040(4) 0.0004(3)
P2 0.0059(4) 0.0053(4) 0.0062(5) -0.0005(3) 0.0040(4) 0.0004(4)
O1 0.0130(14) 0.0093(14) 0.0112(15) -0.0007(10) 0.0063(13) -0.0026(10)
O2 0.0167(13) 0.0052(13) 0.0133(13) 0.0000(10) 0.0126(12) 0.0009(10)
O3 0.0108(13) 0.0076(12) 0.0094(13) 0.0003(10) 0.0041(11) 0.0016(10)
O4 0.0127(13) 0.0110(13) 0.0126(13) -0.0019(11) 0.0102(11) -0.0026(11)
O5 0.0076(12) 0.0107(13) 0.0111(13) 0.0012(10) 0.0061(11) 0.0021(10)
O6 0.0083(12) 0.0125(13) 0.0073(12) 0.0027(10) 0.0049(11) 0.0012(10)

loop_
_atom_type_symbol
_atom_type_description
_atom_type_scat_dispersion_real
_atom_type_scat_dispersion_imag
_atom_type_scat_source
Li Li -0.0003 0.0001 'International Tables Vol C Tables 4.2.6.8 and 6.1.1.4'
O O 0.0106 0.0060 'International Tables Vol C Tables 4.2.6.8 and 6.1.1.4'
P P 0.1023 0.0942 'International Tables Vol C Tables 4.2.6.8 and 6.1.1.4'
Sm Sm -0.1638 3.4418 'International Tables Vol C Tables 4.2.6.8 and 6.1.1.4'

loop_
_geom_angle_atom_site_label_1
_geom_angle_atom_site_label_2
_geom_angle_atom_site_label_3
_geom_angle_site_symmetry_1
_geom_angle_site_symmetry_3
_geom_angle
_geom_angle_publ_flag
O3 Li1 O3 . 2_656 85.4(4) ?
O3 Li1 O5 . 6_566 124.08(11) ?
O3 Li1 O5 2_656 6_566 118.63(11) ?
O3 Li1 O5 . 5_666 118.63(11) ?
O3 Li1 O5 2_656 5_666 124.08(11) ?
O5 Li1 O5 6_566 5_666 90.0(4) ?
O3 Li1 P2 . . 27.29(8) ?
O3 Li1 P2 2_656 . 112.7(3) ?
O5 Li1 P2 6_566 . 108.29(11) ?
O5 Li1 P2 5_666 . 99.83(10) ?
O3 Li1 P2 . 2_656 112.7(3) ?
O3 Li1 P2 2_656 2_656 27.29(8) ?
O5 Li1 P2 6_566 2_656 99.83(10) ?
O5 Li1 P2 5_666 2_656 108.29(11) ?
P2 Li1 P2 . 2_656 139.9(3) ?
O3 Li1 P1 . 6_566 106.74(11) ?
O3 Li1 P1 2_656 6_566 102.43(10) ?
O5 Li1 P1 6_566 6_566 25.02(8) ?
O5 Li1 P1 5_666 6_566 114.9(3) ?
P2 Li1 P1 . 6_566 100.84(3) ?
P2 Li1 P1 2_656 6_566 92.67(3) ?
O3 Li1 P1 . 5_666 102.43(10) ?
O3 Li1 P1 2_656 5_666 106.74(11) ?
O5 Li1 P1 6_566 5_666 114.9(3) ?
O5 Li1 P1 5_666 5_666 25.02(8) ?
P2 Li1 P1 . 5_666 92.67(3) ?
P2 Li1 P1 2_656 5_666 100.84(3) ?
P1 Li1 P1 6_566 5_666 139.9(3) ?
O3 Li1 Sm1 . 5_656 42.70(19) ?
O3 Li1 Sm1 2_656 5_656 42.70(19) ?
O5 Li1 Sm1 6_566 5_656 135.01(19) ?
O5 Li1 Sm1 5_666 5_656 135.01(19) ?
P2 Li1 Sm1 . 5_656 69.97(16) ?
P2 Li1 Sm1 2_656 5_656 69.97(16) ?
P1 Li1 Sm1 6_566 5_656 110.03(16) ?
P1 Li1 Sm1 5_666 5_656 110.03(16) ?
O3 Li1 Sm1 . 5_666 137.30(19) ?
O3 Li1 Sm1 2_656 5_666 137.30(19) ?
O5 Li1 Sm1 6_566 5_666 44.99(19) ?
O5 Li1 Sm1 5_666 5_666 44.99(19) ?
P2 Li1 Sm1 . 5_666 110.03(16) ?
P2 Li1 Sm1 2_656 5_666 110.03(16) ?
P1 Li1 Sm1 6_566 5_666 69.97(16) ?
P1 Li1 Sm1 5_666 5_666 69.97(16) ?
Sm1 Li1 Sm1 5_656 5_666 180.0 ?
O4 Sm1 O4 . 2_655 149.93(13) ?
O4 Sm1 O1 . 5_666 93.04(10) ?
O4 Sm1 O1 2_655 5_666 94.01(10) ?
O4 Sm1 O1 . 6_565 94.01(10) ?
O4 Sm1 O1 2_655 6_565 93.04(10) ?
O1 Sm1 O1 5_666 6_565 152.59(13) ?
O4 Sm1 O3 . 6 74.20(9) ?
O4 Sm1 O3 2_655 6 80.54(9) ?
O1 Sm1 O3 5_666 6 136.12(9) ?
O1 Sm1 O3 6_565 6 71.22(9) ?
O4 Sm1 O3 . 5_656 80.54(9) ?
O4 Sm1 O3 2_655 5_656 74.20(9) ?
O1 Sm1 O3 5_666 5_656 71.22(9) ?
O1 Sm1 O3 6_565 5_656 136.12(9) ?
O3 Sm1 O3 6 5_656 65.38(12) ?
O4 Sm1 O5 . . 72.34(9) ?
O4 Sm1 O5 2_655 . 137.49(9) ?
O1 Sm1 O5 5_666 . 72.38(9) ?
O1 Sm1 O5 6_565 . 84.63(9) ?
O3 Sm1 O5 6 . 136.79(8) ?
O3 Sm1 O5 5_656 . 132.74(9) ?
O4 Sm1 O5 . 2_655 137.49(9) ?
O4 Sm1 O5 2_655 2_655 72.34(9) ?
O1 Sm1 O5 5_666 2_655 84.63(9) ?
O1 Sm1 O5 6_565 2_655 72.38(9) ?
O3 Sm1 O5 6 2_655 132.74(9) ?
O3 Sm1 O5 5_656 2_655 136.79(8) ?
O5 Sm1 O5 . 2_655 66.51(12) ?
O4 Sm1 Li1 . 5_656 74.97(7) ?
O4 Sm1 Li1 2_655 5_656 74.97(7) ?
O1 Sm1 Li1 5_666 5_656 103.71(6) ?
O1 Sm1 Li1 6_565 5_656 103.71(6) ?
O3 Sm1 Li1 6 5_656 32.69(6) ?
O3 Sm1 Li1 5_656 5_656 32.69(6) ?
O5 Sm1 Li1 . 5_656 146.74(6) ?
O5 Sm1 Li1 2_655 5_656 146.74(6) ?
O4 Sm1 Li1 . 5_666 105.03(7) ?
O4 Sm1 Li1 2_655 5_666 105.03(7) ?
O1 Sm1 Li1 5_666 5_666 76.29(6) ?
O1 Sm1 Li1 6_565 5_666 76.29(6) ?
O3 Sm1 Li1 6 5_666 147.31(6) ?
O3 Sm1 Li1 5_656 5_666 147.31(6) ?
O5 Sm1 Li1 . 5_666 33.26(6) ?
O5 Sm1 Li1 2_655 5_666 33.26(6) ?
Li1 Sm1 Li1 5_656 5_666 180.0000(10) ?
O1 P1 O5 . . 118.76(17) ?
O1 P1 O2 . . 106.74(15) ?
O5 P1 O2 . . 110.85(15) ?
O1 P1 O6 . . 111.48(16) ?
O5 P1 O6 . . 105.01(14) ?
O2 P1 O6 . . 102.92(15) ?
O1 P1 Li1 . 5_666 91.88(18) ?
O2 P1 Li1 . 5_666 143.38(18) ?
O6 P1 Li1 . 5_666 98.86(11) ?
O4 P2 O3 . . 119.71(16) ?
O4 P2 O6 . 4_545 111.89(15) ?
O3 P2 O6 . 4_545 107.63(15) ?
O4 P2 O2 . . 109.68(15) ?
O3 P2 O2 . . 104.96(15) ?
O6 P2 O2 4_545 . 101.19(15) ?
O4 P2 Li1 . . 126.36(11) ?
O6 P2 Li1 4_545 . 121.18(11) ?
O2 P2 Li1 . . 68.45(19) ?
P1 O1 Sm1 . 5_666 139.38(17) ?
P1 O2 P2 . . 132.45(17) ?
P2 O3 Li1 . . 115.5(2) ?
P2 O3 Sm1 . 5_656 139.82(16) ?
Li1 O3 Sm1 . 5_656 104.6(2) ?
P2 O4 Sm1 . . 132.98(16) ?
P1 O5 Li1 . 5_666 120.9(2) ?
P1 O5 Sm1 . . 137.19(16) ?
Li1 O5 Sm1 5_666 . 101.8(2) ?
P2 O6 P1 4 . 133.96(18) ?

loop_
_geom_bond_atom_site_label_1
_geom_bond_atom_site_label_2
_geom_bond_site_symmetry_2
_geom_bond_distance
_geom_bond_publ_flag
Li1 O3 . 1.962(7) ?
Li1 O3 2_656 1.962(7) ?
Li1 O5 6_566 1.980(7) ?
Li1 O5 5_666 1.980(7) ?
Li1 P2 . 2.927(3) ?
Li1 P2 2_656 2.927(3) ?
Li1 P1 6_566 3.033(3) ?
Li1 P1 5_666 3.033(3) ?
Sm1 O4 . 2.345(3) ?
Sm1 O4 2_655 2.345(3) ?
Sm1 O1 5_666 2.405(3) ?
Sm1 O1 6_565 2.405(3) ?
Sm1 O3 6 2.463(3) ?
Sm1 O3 5_656 2.463(3) ?
Sm1 O5 . 2.553(3) ?
Sm1 O5 2_655 2.553(3) ?
P1 O1 . 1.483(3) ?
P1 O5 . 1.495(3) ?
P1 O2 . 1.590(3) ?
P1 O6 . 1.597(3) ?
P1 Li1 5_666 3.033(3) ?
P2 O4 . 1.485(3) ?
P2 O3 . 1.487(3) ?
P2 O6 4_545 1.580(3) ?
P2 O2 . 1.596(3) ?
O1 Sm1 5_666 2.405(3) ?
O3 Sm1 5_656 2.463(3) ?
O5 Li1 5_666 1.980(7) ?
O6 P2 4 1.580(3) ?
